data_7051731
loop_
_publ_author_name
'Xie, Xiangyun'
'Liu, Lang'
'Jia, Dianzeng'
'Guo, Jixi'
'Wu, Dongling'
'Xie, Xiaolin'

_publ_section_title
;
 Photo-switch and INHIBIT logic gate based on two pyrazolone
 thiosemicarbazone derivatives
;
_journal_issue 11
_journal_name_full 'New Journal of Chemistry'
_journal_page_first 2232
_journal_paper_doi 10.1039/b908326j
_journal_volume 33
_journal_year 2009
_chemical_formula_sum 'C19.5 H20 F N5 O1.5 S'
_chemical_formula_weight 399.46
_chemical_name_systematic
;
?
;
_space_group_IT_number 60
_symmetry_cell_setting orthorhombic
_symmetry_space_group_name_Hall '-P 2n 2ab'
_symmetry_space_group_name_H-M 'P b c n'
_atom_sites_solution_hydrogens geom
_atom_sites_solution_primary direct
_atom_sites_solution_secondary difmap
_audit_creation_method SHELXL-97
_cell_angle_alpha 90.00
_cell_angle_beta 90.00
_cell_angle_gamma 90.00
_cell_formula_units_Z 8
_cell_length_a 13.4486(8)
_cell_length_b 13.3331(9)
_cell_length_c 21.6910(12)
_cell_measurement_reflns_used 33359
_cell_measurement_temperature 293(2)
_cell_measurement_theta_max 25.25
_cell_measurement_theta_min 3.06
_cell_volume 3889.4(4)
_computing_cell_refinement 'Bruker FRAMBO'
_computing_data_collection 'Bruker FRAMBO'
_computing_data_reduction 'Bruker SAINT'
_computing_molecular_graphics 'Bruker SHELXTL'
_computing_publication_material 'Bruker SHELXTL'
_computing_structure_refinement 'SHELXL-97 (Sheldrick, 1997)'
_computing_structure_solution 'SHELXS-97 (Sheldrick, 1990)'
_diffrn_ambient_temperature 293(2)
_diffrn_measured_fraction_theta_full 0.998
_diffrn_measured_fraction_theta_max 0.998
_diffrn_measurement_device_type 'multiwire proportional'
_diffrn_measurement_method 'phi and omega scans'
_diffrn_radiation_monochromator graphite
_diffrn_radiation_source 'fine-focus sealed tube'
_diffrn_radiation_type MoK\a
_diffrn_radiation_wavelength 0.71073
_diffrn_reflns_av_R_equivalents 0.0901
_diffrn_reflns_av_sigmaI/netI 0.0621
_diffrn_reflns_limit_h_max 16
_diffrn_reflns_limit_h_min -13
_diffrn_reflns_limit_k_max 15
_diffrn_reflns_limit_k_min -16
_diffrn_reflns_limit_l_max 25
_diffrn_reflns_limit_l_min -26
_diffrn_reflns_number 26179
_diffrn_reflns_theta_full 25.25
_diffrn_reflns_theta_max 25.25
_diffrn_reflns_theta_min 3.06
_diffrn_standards_decay_% 0
_diffrn_standards_interval_count 0
_diffrn_standards_interval_time 0
_diffrn_standards_number 0
_exptl_absorpt_coefficient_mu 0.199
_exptl_absorpt_correction_T_max 0.9843
_exptl_absorpt_correction_T_min 0.9464
_exptl_absorpt_correction_type none
_exptl_crystal_colour colorless
_exptl_crystal_density_diffrn 1.364
_exptl_crystal_density_method 'not measured'
_exptl_crystal_description chip
_exptl_crystal_F_000 1672
_exptl_crystal_size_max 0.28
_exptl_crystal_size_mid 0.28
_exptl_crystal_size_min 0.08
_refine_diff_density_max 0.466
_refine_diff_density_min -0.333
_refine_diff_density_rms 0.067
_refine_ls_extinction_coef 0.0092(14)
_refine_ls_extinction_expression Fc^*^=kFc[1+0.001xFc^2^\l^3^/sin(2\q)]^-1/4^
_refine_ls_extinction_method SHELXL
_refine_ls_goodness_of_fit_ref 0.999
_refine_ls_hydrogen_treatment mixed
_refine_ls_matrix_type full
_refine_ls_number_parameters 272
_refine_ls_number_reflns 3519
_refine_ls_number_restraints 3
_refine_ls_restrained_S_all 0.999
_refine_ls_R_factor_all 0.0973
_refine_ls_R_factor_gt 0.0603
_refine_ls_shift/su_max 0.001
_refine_ls_shift/su_mean 0.000
_refine_ls_structure_factor_coef Fsqd
_refine_ls_weighting_details 'calc w=1/[\s^2^(Fo^2^)+(0.0983P)^2^+0.0000P] where P=(Fo^2^+2Fc^2^)/3'
_refine_ls_weighting_scheme calc
_refine_ls_wR_factor_gt 0.1543
_refine_ls_wR_factor_ref 0.1748
_reflns_number_gt 2153
_reflns_number_total 3519
_reflns_threshold_expression >2sigma(I)
_cod_data_source_file b908326j.txt
_cod_data_source_block 1
_cod_depositor_comments
;
The following automatic conversions were performed:
'_symmetry_cell_setting' value 'Orthorhombic' changed to 'orthorhombic'
according to '/home/saulius/struct/CIF-dictionaries/cif_core.dic'
dictionary named 'cif_core.dic' version 2.4.1 from 2010-06-29.

Automatic conversion script
Id: cif_fix_enum 1527 2010-12-29 10:47:43Z saulius 
;
_cod_original_sg_symbol_H-M Pbcn
_cod_original_formula_sum 'C19.50 H20 F N5 O1.50 S'
_cod_database_code 7051731

loop_
_symmetry_equiv_pos_as_xyz
'x, y, z'
'-x+1/2, -y+1/2, z+1/2'
'-x, y, -z+1/2'
'x+1/2, -y+1/2, -z'
'-x, -y, -z'
'x-1/2, y-1/2, -z-1/2'
'x, -y, z-1/2'
'-x-1/2, y-1/2, z'

loop_
_atom_site_label
_atom_site_type_symbol
_atom_site_fract_x
_atom_site_fract_y
_atom_site_fract_z
_atom_site_U_iso_or_equiv
_atom_site_adp_type
_atom_site_occupancy
_atom_site_symmetry_multiplicity
_atom_site_calc_flag
_atom_site_refinement_flags
_atom_site_disorder_assembly
_atom_site_disorder_group
S S 0.70487(6) 0.57729(6) 0.66822(4) 0.0586(3) Uani 1 1 d . . .
O1 O 0.65762(17) 0.39437(14) 0.52110(9) 0.0598(6) Uani 1 1 d . . .
F F 0.82297(16) 0.46859(14) 0.35373(10) 0.0799(6) Uani 1 1 d . . .
N1 N 0.53883(18) 0.37704(18) 0.44481(11) 0.0517(6) Uani 1 1 d . . .
N2 N 0.5192(2) 0.42434(19) 0.38924(12) 0.0532(7) Uani 1 1 d D . .
N3 N 0.75492(18) 0.62058(18) 0.49303(11) 0.0494(6) Uani 1 1 d . . .
N4 N 0.71516(18) 0.58398(19) 0.54724(11) 0.0489(6) Uani 1 1 d D . .
N5 N 0.7867(2) 0.7174(2) 0.59636(12) 0.0588(7) Uani 1 1 d D . .
C1 C 0.4870(2) 0.2534(2) 0.51913(16) 0.0626(9) Uani 1 1 d . . .
H1 H 0.5054 0.2968 0.5507 0.075 Uiso 1 1 calc R . .
C2 C 0.4486(3) 0.1592(3) 0.5323(2) 0.0818(12) Uani 1 1 d . . .
H2 H 0.4424 0.1387 0.5731 0.098 Uiso 1 1 calc R . .
C3 C 0.4197(3) 0.0963(3) 0.4857(3) 0.0883(13) Uani 1 1 d . . .
H3 H 0.3937 0.0334 0.4950 0.106 Uiso 1 1 calc R . .
C4 C 0.4290(3) 0.1254(3) 0.4260(2) 0.0863(12) Uani 1 1 d . . .
H4 H 0.4082 0.0826 0.3947 0.104 Uiso 1 1 calc R . .
C5 C 0.4691(2) 0.2184(3) 0.41121(18) 0.0696(10) Uani 1 1 d . . .
H5 H 0.4767 0.2375 0.3702 0.083 Uiso 1 1 calc R . .
C6 C 0.4975(2) 0.2815(2) 0.45792(15) 0.0524(8) Uani 1 1 d . . .
C7 C 0.6185(2) 0.4247(2) 0.47220(13) 0.0479(7) Uani 1 1 d . . .
C8 C 0.6435(2) 0.5080(2) 0.43305(13) 0.0457(7) Uani 1 1 d . . .
C9 C 0.5784(2) 0.5040(2) 0.38332(13) 0.0490(7) Uani 1 1 d . . .
C10 C 0.5643(2) 0.5696(2) 0.32832(14) 0.0615(9) Uani 1 1 d . . .
H10A H 0.6113 0.5513 0.2970 0.074 Uiso 1 1 calc R . .
H10B H 0.5745 0.6383 0.3398 0.074 Uiso 1 1 calc R . .
H10C H 0.4980 0.5614 0.3127 0.074 Uiso 1 1 calc R . .
C11 C 0.7220(2) 0.5833(2) 0.44190(13) 0.0455(7) Uani 1 1 d . . .
C12 C 0.7694(2) 0.6277(2) 0.38615(13) 0.0469(7) Uani 1 1 d . . .
C13 C 0.8175(2) 0.5697(2) 0.34318(15) 0.0564(8) Uani 1 1 d . . .
C14 C 0.8608(3) 0.6063(3) 0.29073(16) 0.0677(9) Uani 1 1 d . . .
H14 H 0.8928 0.5639 0.2630 0.081 Uiso 1 1 calc R . .
C15 C 0.8553(3) 0.7078(3) 0.28041(16) 0.0704(10) Uani 1 1 d . . .
H15 H 0.8829 0.7349 0.2448 0.084 Uiso 1 1 calc R . .
C16 C 0.8096(3) 0.7694(3) 0.32222(16) 0.0656(9) Uani 1 1 d . . .
H16 H 0.8070 0.8381 0.3150 0.079 Uiso 1 1 calc R . .
C17 C 0.7675(2) 0.7302(2) 0.37484(15) 0.0566(8) Uani 1 1 d . . .
H17 H 0.7374 0.7729 0.4031 0.068 Uiso 1 1 calc R . .
C18 C 0.7400(2) 0.6310(2) 0.60071(13) 0.0470(7) Uani 1 1 d . . .
C19 C 0.8130(3) 0.7801(3) 0.64801(16) 0.0840(12) Uani 1 1 d . . .
H19A H 0.7859 0.7521 0.6852 0.101 Uiso 1 1 calc R . .
H19B H 0.7866 0.8462 0.6418 0.101 Uiso 1 1 calc R . .
H19C H 0.8841 0.7837 0.6514 0.101 Uiso 1 1 calc R . .
H2N H 0.4623(12) 0.421(2) 0.3718(13) 0.056(9) Uiso 1 1 d D . .
H4N H 0.693(2) 0.5233(11) 0.5485(14) 0.055(9) Uiso 1 1 d D . .
H5N H 0.804(2) 0.738(2) 0.5610(7) 0.047(8) Uiso 1 1 d D . .
C20 C 1.0000 0.6611(10) 0.7500 0.258(10) Uani 1 2 d S . .
O2 O 0.9589(8) 0.5921(9) 0.7071(7) 0.211(5) Uani 0.50 1 d P . .
H2A H 0.9062 0.6142 0.6938 0.253 Uiso 0.50 1 calc PR . .

loop_
_atom_site_aniso_label
_atom_site_aniso_U_11
_atom_site_aniso_U_22
_atom_site_aniso_U_33
_atom_site_aniso_U_23
_atom_site_aniso_U_13
_atom_site_aniso_U_12
S 0.0712(6) 0.0565(6) 0.0481(5) 0.0039(4) -0.0040(4) -0.0117(4)
O1 0.0791(15) 0.0439(13) 0.0562(13) 0.0089(10) -0.0153(11) -0.0054(11)
F 0.1019(15) 0.0479(12) 0.0900(15) -0.0005(10) 0.0238(12) 0.0098(10)
N1 0.0602(15) 0.0434(15) 0.0514(15) 0.0074(11) -0.0030(12) -0.0078(12)
N2 0.0556(16) 0.0526(16) 0.0514(16) 0.0047(12) -0.0101(13) -0.0062(13)
N3 0.0526(15) 0.0458(15) 0.0498(14) 0.0028(12) 0.0003(12) -0.0013(11)
N4 0.0588(15) 0.0395(15) 0.0485(15) 0.0006(11) -0.0008(12) -0.0066(12)
N5 0.0762(18) 0.0520(17) 0.0482(16) -0.0015(12) 0.0044(14) -0.0193(14)
C1 0.0617(19) 0.054(2) 0.073(2) 0.0073(17) 0.0077(17) -0.0008(15)
C2 0.069(2) 0.064(3) 0.112(3) 0.033(2) 0.012(2) -0.004(2)
C3 0.065(2) 0.052(2) 0.148(4) 0.022(3) -0.001(3) -0.0106(18)
C4 0.075(3) 0.056(2) 0.128(4) -0.011(2) -0.010(3) -0.015(2)
C5 0.069(2) 0.054(2) 0.086(3) -0.0058(18) -0.0043(19) -0.0156(17)
C6 0.0489(16) 0.0408(17) 0.067(2) 0.0024(15) 0.0049(15) -0.0018(13)
C7 0.0539(17) 0.0372(16) 0.0525(18) -0.0021(13) -0.0030(15) -0.0018(13)
C8 0.0544(17) 0.0353(16) 0.0473(17) 0.0045(12) -0.0018(14) 0.0018(13)
C9 0.0547(17) 0.0454(17) 0.0468(17) 0.0037(12) -0.0007(15) -0.0006(14)
C10 0.064(2) 0.065(2) 0.0550(19) 0.0128(15) -0.0109(16) -0.0070(16)
C11 0.0535(17) 0.0355(16) 0.0474(16) 0.0018(12) -0.0038(14) 0.0022(13)
C12 0.0520(17) 0.0406(17) 0.0481(16) 0.0014(13) -0.0050(14) -0.0047(13)
C13 0.068(2) 0.0390(18) 0.063(2) 0.0049(14) 0.0023(16) -0.0012(14)
C14 0.078(2) 0.064(2) 0.061(2) -0.0029(17) 0.0130(18) -0.0013(18)
C15 0.079(2) 0.073(3) 0.059(2) 0.0161(18) 0.0043(18) -0.0093(19)
C16 0.077(2) 0.049(2) 0.071(2) 0.0134(17) -0.0027(18) -0.0085(17)
C17 0.066(2) 0.0450(19) 0.0588(19) 0.0049(14) -0.0038(16) -0.0032(15)
C18 0.0492(16) 0.0461(18) 0.0459(16) 0.0000(13) -0.0053(13) 0.0004(13)
C19 0.112(3) 0.074(3) 0.066(2) -0.0133(19) 0.003(2) -0.042(2)
C20 0.38(2) 0.154(12) 0.242(16) 0.000 -0.187(16) 0.000
O2 0.151(9) 0.215(12) 0.267(14) 0.071(10) 0.050(8) 0.064(8)

loop_
_atom_type_symbol
_atom_type_description
_atom_type_scat_dispersion_real
_atom_type_scat_dispersion_imag
_atom_type_scat_source
C C 0.0033 0.0016 'International Tables Vol C Tables 4.2.6.8 and 6.1.1.4'
H H 0.0000 0.0000 'International Tables Vol C Tables 4.2.6.8 and 6.1.1.4'
N N 0.0061 0.0033 'International Tables Vol C Tables 4.2.6.8 and 6.1.1.4'
O O 0.0106 0.0060 'International Tables Vol C Tables 4.2.6.8 and 6.1.1.4'
F F 0.0171 0.0103 'International Tables Vol C Tables 4.2.6.8 and 6.1.1.4'
S S 0.1246 0.1234 'International Tables Vol C Tables 4.2.6.8 and 6.1.1.4'

loop_
_geom_angle_atom_site_label_1
_geom_angle_atom_site_label_2
_geom_angle_atom_site_label_3
_geom_angle
_geom_angle_site_symmetry_1
_geom_angle_site_symmetry_3
_geom_angle_publ_flag
C7 N1 N2 108.2(2) . . ?
C7 N1 C6 129.2(3) . . ?
N2 N1 C6 120.6(2) . . ?
C9 N2 N1 109.4(2) . . ?
C9 N2 H2N 122(2) . . ?
N1 N2 H2N 122(2) . . ?
C11 N3 N4 117.5(2) . . ?
C18 N4 N3 117.9(2) . . ?
C18 N4 H4N 119(2) . . ?
N3 N4 H4N 120(2) . . ?
C18 N5 C19 124.7(3) . . ?
C18 N5 H5N 119(2) . . ?
C19 N5 H5N 116(2) . . ?
C2 C1 C6 118.7(4) . . ?
C2 C1 H1 120.7 . . ?
C6 C1 H1 120.7 . . ?
C3 C2 C1 120.5(4) . . ?
C3 C2 H2 119.7 . . ?
C1 C2 H2 119.7 . . ?
C4 C3 C2 120.2(4) . . ?
C4 C3 H3 119.9 . . ?
C2 C3 H3 119.9 . . ?
C3 C4 C5 120.7(4) . . ?
C3 C4 H4 119.6 . . ?
C5 C4 H4 119.6 . . ?
C6 C5 C4 119.0(4) . . ?
C6 C5 H5 120.5 . . ?
C4 C5 H5 120.5 . . ?
C5 C6 C1 120.9(3) . . ?
C5 C6 N1 120.8(3) . . ?
C1 C6 N1 118.3(3) . . ?
O1 C7 N1 122.8(3) . . ?
O1 C7 C8 130.8(3) . . ?
N1 C7 C8 106.4(2) . . ?
C9 C8 C7 106.4(2) . . ?
C9 C8 C11 125.5(2) . . ?
C7 C8 C11 128.2(2) . . ?
N2 C9 C8 109.4(2) . . ?
N2 C9 C10 117.9(3) . . ?
C8 C9 C10 132.7(3) . . ?
C9 C10 H10A 109.5 . . ?
C9 C10 H10B 109.5 . . ?
H10A C10 H10B 109.5 . . ?
C9 C10 H10C 109.5 . . ?
H10A C10 H10C 109.5 . . ?
H10B C10 H10C 109.5 . . ?
N3 C11 C8 128.3(3) . . ?
N3 C11 C12 113.4(3) . . ?
C8 C11 C12 118.2(2) . . ?
C13 C12 C17 116.3(3) . . ?
C13 C12 C11 121.9(3) . . ?
C17 C12 C11 121.8(3) . . ?
C14 C13 F 117.8(3) . . ?
C14 C13 C12 124.4(3) . . ?
F C13 C12 117.8(3) . . ?
C13 C14 C15 117.6(3) . . ?
C13 C14 H14 121.2 . . ?
C15 C14 H14 121.2 . . ?
C16 C15 C14 120.5(3) . . ?
C16 C15 H15 119.8 . . ?
C14 C15 H15 119.8 . . ?
C15 C16 C17 120.4(3) . . ?
C15 C16 H16 119.8 . . ?
C17 C16 H16 119.8 . . ?
C16 C17 C12 120.8(3) . . ?
C16 C17 H17 119.6 . . ?
C12 C17 H17 119.6 . . ?
N5 C18 N4 117.3(3) . . ?
N5 C18 S 124.3(2) . . ?
N4 C18 S 118.3(2) . . ?
N5 C19 H19A 109.5 . . ?
N5 C19 H19B 109.5 . . ?
H19A C19 H19B 109.5 . . ?
N5 C19 H19C 109.5 . . ?
H19A C19 H19C 109.5 . . ?
H19B C19 H19C 109.5 . . ?
O2 C20 O2 99.3(14) 3_756 . ?
C20 O2 H2A 109.5 . . ?

loop_
_geom_bond_atom_site_label_1
_geom_bond_atom_site_label_2
_geom_bond_distance
_geom_bond_site_symmetry_2
_geom_bond_publ_flag
S C18 1.697(3) . ?
O1 C7 1.251(3) . ?
F C13 1.369(3) . ?
N1 C7 1.381(4) . ?
N1 N2 1.386(3) . ?
N1 C6 1.419(4) . ?
N2 C9 1.334(4) . ?
N2 H2N 0.855(10) . ?
N3 C11 1.293(3) . ?
N3 N4 1.381(3) . ?
N4 C18 1.360(4) . ?
N4 H4N 0.864(10) . ?
N5 C18 1.316(4) . ?
N5 C19 1.442(4) . ?
N5 H5N 0.850(10) . ?
C1 C2 1.387(5) . ?
C1 C6 1.387(4) . ?
C1 H1 0.9300 . ?
C2 C3 1.371(6) . ?
C2 H2 0.9300 . ?
C3 C4 1.357(6) . ?
C3 H3 0.9300 . ?
C4 C5 1.390(5) . ?
C4 H4 0.9300 . ?
C5 C6 1.371(4) . ?
C5 H5 0.9300 . ?
C7 C8 1.438(4) . ?
C8 C9 1.390(4) . ?
C8 C11 1.470(4) . ?
C9 C10 1.491(4) . ?
C10 H10A 0.9600 . ?
C10 H10B 0.9600 . ?
C10 H10C 0.9600 . ?
C11 C12 1.489(4) . ?
C12 C13 1.373(4) . ?
C12 C17 1.388(4) . ?
C13 C14 1.368(4) . ?
C14 C15 1.374(5) . ?
C14 H14 0.9300 . ?
C15 C16 1.369(5) . ?
C15 H15 0.9300 . ?
C16 C17 1.378(4) . ?
C16 H16 0.9300 . ?
C17 H17 0.9300 . ?
C19 H19A 0.9600 . ?
C19 H19B 0.9600 . ?
C19 H19C 0.9600 . ?
C20 O2 1.421(15) 3_756 ?
C20 O2 1.421(15) . ?
O2 H2A 0.8200 . ?

loop_
_geom_hbond_atom_site_label_D
_geom_hbond_atom_site_label_H
_geom_hbond_atom_site_label_A
_geom_hbond_distance_DH
_geom_hbond_distance_HA
_geom_hbond_distance_DA
_geom_hbond_angle_DHA
_geom_hbond_site_symmetry_A
N2 H2N S 0.855(10) 2.410(11) 3.261(3) 174(3) 5_666
N4 H4N O1 0.864(10) 1.879(14) 2.704(3) 159(3) .
N5 H5N O1 0.850(10) 2.31(2) 2.966(3) 134(3) 8_765
O2 H2A S 0.82 2.81 3.524(12) 147.1 .

loop_
_geom_torsion_atom_site_label_1
_geom_torsion_atom_site_label_2
_geom_torsion_atom_site_label_3
_geom_torsion_atom_site_label_4
_geom_torsion
_geom_torsion_site_symmetry_1
_geom_torsion_site_symmetry_2
_geom_torsion_site_symmetry_3
_geom_torsion_site_symmetry_4
_geom_torsion_publ_flag
C7 N1 N2 C9 -4.8(3) . . . . ?
C6 N1 N2 C9 -169.8(3) . . . . ?
C11 N3 N4 C18 -172.0(3) . . . . ?
C6 C1 C2 C3 -1.4(5) . . . . ?
C1 C2 C3 C4 0.4(6) . . . . ?
C2 C3 C4 C5 1.0(6) . . . . ?
C3 C4 C5 C6 -1.4(6) . . . . ?
C4 C5 C6 C1 0.4(5) . . . . ?
C4 C5 C6 N1 180.0(3) . . . . ?
C2 C1 C6 C5 1.0(5) . . . . ?
C2 C1 C6 N1 -178.6(3) . . . . ?
C7 N1 C6 C5 -137.8(3) . . . . ?
N2 N1 C6 C5 23.8(4) . . . . ?
C7 N1 C6 C1 41.9(4) . . . . ?
N2 N1 C6 C1 -156.5(3) . . . . ?
N2 N1 C7 O1 -175.1(3) . . . . ?
C6 N1 C7 O1 -11.7(5) . . . . ?
N2 N1 C7 C8 3.7(3) . . . . ?
C6 N1 C7 C8 167.1(3) . . . . ?
O1 C7 C8 C9 177.2(3) . . . . ?
N1 C7 C8 C9 -1.4(3) . . . . ?
O1 C7 C8 C11 -2.3(5) . . . . ?
N1 C7 C8 C11 179.1(3) . . . . ?
N1 N2 C9 C8 3.9(3) . . . . ?
N1 N2 C9 C10 -175.9(3) . . . . ?
C7 C8 C9 N2 -1.5(3) . . . . ?
C11 C8 C9 N2 178.0(3) . . . . ?
C7 C8 C9 C10 178.3(3) . . . . ?
C11 C8 C9 C10 -2.2(5) . . . . ?
N4 N3 C11 C8 2.5(4) . . . . ?
N4 N3 C11 C12 180.0(2) . . . . ?
C9 C8 C11 N3 147.0(3) . . . . ?
C7 C8 C11 N3 -33.6(5) . . . . ?
C9 C8 C11 C12 -30.4(4) . . . . ?
C7 C8 C11 C12 149.1(3) . . . . ?
N3 C11 C12 C13 123.3(3) . . . . ?
C8 C11 C12 C13 -59.0(4) . . . . ?
N3 C11 C12 C17 -56.6(4) . . . . ?
C8 C11 C12 C17 121.1(3) . . . . ?
C17 C12 C13 C14 -1.2(5) . . . . ?
C11 C12 C13 C14 178.9(3) . . . . ?
C17 C12 C13 F 178.3(3) . . . . ?
C11 C12 C13 F -1.5(4) . . . . ?
F C13 C14 C15 -179.8(3) . . . . ?
C12 C13 C14 C15 -0.3(5) . . . . ?
C13 C14 C15 C16 1.3(5) . . . . ?
C14 C15 C16 C17 -0.8(5) . . . . ?
C15 C16 C17 C12 -0.8(5) . . . . ?
C13 C12 C17 C16 1.7(5) . . . . ?
C11 C12 C17 C16 -178.4(3) . . . . ?
C19 N5 C18 N4 176.0(3) . . . . ?
C19 N5 C18 S -1.4(5) . . . . ?
N3 N4 C18 N5 10.8(4) . . . . ?
N3 N4 C18 S -171.6(2) . . . . ?
